data_2002168
loop_
_publ_author_name
'Beck, J'
'Mueller-Buschbaum, K'

_publ_section_title
;
Synthese und Kristallstrukturen der Rhenium-Dreieckscluster Re3 E7 X7
(E= S, Se; X= Cl, Br)
;
_journal_name_full
;
Zeitschrift fuer Anorganische und Allgemeine Chemie
;
_journal_page_first 1212
_journal_page_last 1216
_journal_paper_doi 10.1002/(SICI)1521-3749(199907)625:7<1212::AID-ZAAC1212>3.0.CO;2-0
_journal_volume 625
_journal_year 1999
_chemical_formula_structural '(Re3 (S) (S2)3 Br6) Br'
_chemical_formula_sum 'Br7 Re3 S7'
_chemical_name_systematic
;
$-mue3-thio-tri-$-mue-dithio-hexabromotrirhenium(V) bromide *
;
_space_group_IT_number 159
_symmetry_cell_setting trigonal
_symmetry_Int_Tables_number 159
_symmetry_space_group_name_Hall 'P 3 -2c'
_symmetry_space_group_name_H-M 'P 3 1 c'
_cell_angle_alpha 90
_cell_angle_beta 90
_cell_angle_gamma 120
_cell_formula_units_Z 4
_cell_length_a 9.2635(5)
_cell_length_b 9.2635(5)
_cell_length_c 23.45219(120)
_cell_volume 1742.9
_refine_ls_R_factor_all 0.0243
_cod_database_code 2002168

loop_
_symmetry_equiv_pos_as_xyz
x,y,z
-y,x-y,z
y-x,-x,z
y,x,1/2+z
x-y,-y,1/2+z
-x,y-x,1/2+z

loop_
_atom_site_aniso_label
_atom_site_aniso_U_11
_atom_site_aniso_U_12
_atom_site_aniso_U_13
_atom_site_aniso_U_22
_atom_site_aniso_U_23
_atom_site_aniso_U_33
Re1 0.0179(3) 0.0082(2) -0.0006(2) 0.0170(3) -0.0022(2) 0.0207(4)
Re2 0.0172(3) 0.0085(2) 0.0014(2) 0.0157(3) 0.0011(2) 0.0192(4)
S1 0.030(2) 0.0149(11) 0. 0.030(2) 0. 0.013(4)
S2 0.021(2) 0.012(2) 0.001(2) 0.022(2) -0.0018(15) 0.024(3)
S3 0.019(2) 0.013(2) -0.006(2) 0.029(2) -0.004(2) 0.032(2)
S4 0.021(2) 0.0103(10) 0. 0.021(2) 0. 0.017(4)
S5 0.024(2) 0.010(2) -0.005(2) 0.022(2) -0.0038(14) 0.021(3)
S6 0.017(2) 0.0055(15) 0.0048(15) 0.019(2) 0.001(2) 0.031(2)
Br1 0.0222(8) 0.0067(7) 0.0040(7) 0.0210(8) 0.0055(7) 0.0439(10)
Br2 0.0384(11) 0.0112(9) -0.0092(8) 0.0342(9) -0.0170(9) 0.0323(12)
Br3 0.0300(9) 0.0150(5) 0. 0.0300(9) 0. 0.025(2)
Br4 0.0434(10) 0.0209(9) 0.0073(9) 0.0280(8) 0.0072(8) 0.0286(11)
Br5 0.0304(8) 0.0141(7) 0.0005(7) 0.0199(8) -0.0052(7) 0.0354(11)
Br6 0.0310(9) 0.0155(5) 0. 0.0310(9) 0. 0.024(2)

loop_
_atom_site_label
_atom_site_type_symbol
_atom_site_symmetry_multiplicity
_atom_site_Wyckoff_symbol
_atom_site_fract_x
_atom_site_fract_y
_atom_site_fract_z
_atom_site_occupancy
_atom_site_attached_hydrogens
_atom_site_calc_flag
Re1 Re5+ 6 c 0.14854(7) 0.18176(6) -0.07475(2) 1. 0 d
Re2 Re5+ 6 c 0.36786(7) -0.15044(6) 0.16838(2) 1. 0 d
S1 S1- 2 a 0. 0. .0000(3) 1. 0 d
S2 S1- 6 c 0.2166(5) 0.0404(5) -0.1440(2) 1. 0 d
S3 S1- 6 c 0.3283(4) 0.0593(5) -0.0669(2) 1. 0 d
S4 S1- 2 b 0.3333 -0.3333 0.0933(3) 1. 0 d
S5 S1- 6 c 0.5499(5) -0.1586(4) 0.2376(2) 1. 0 d
S6 S1- 6 c 0.6626(4) -0.0664(5) 0.1607(2) 1. 0 d
Br1 Br1- 6 c 0.3438(2) 0.4401(2) -0.13174(8) 1. 0 d
Br2 Br1- 6 c 0.3182(2) 0.3666(2) 0.00657(9) 1. 0 d
Br3 Br1- 2 a 0. 0. -0.23738(12) 1. 0 d
Br4 Br1- 6 c 0.3935(3) 0.0480(2) 0.08975(8) 1. 0 d
Br5 Br1- 6 c 0.4309(2) 0.1051(2) 0.22825(7) 1. 0 d
Br6 Br1- 2 b 0.3333 -0.3333 0.33073(12) 1. 0 d

loop_
_atom_type_symbol
_atom_type_oxidation_number
Re5+ 5.000
S1- -1.140
Br1- -1.000
